data_7020291
loop_
_publ_author_name
'Bai, Shi-Qiang'
'Fang, Chen-Jie'
'He, Zheng'
'Gao, En-Qing'
'Yan, Chun-Hua'
'Hor, T. S. Andy'

_publ_section_title
;
 Chelating Schiff base assisted azide-bridged Mn(ii), Ni(ii) and Cu(ii)
 magnetic coordination polymers.
;
_journal_issue 43
_journal_name_full 'Dalton transactions (Cambridge, England : 2003)'
_journal_page_first 13379
_journal_page_last 13387
_journal_paper_doi 10.1039/c2dt31186k
_journal_volume 41
_journal_year 2012
_chemical_formula_sum 'C14 H14 Mn2 N16'
_chemical_formula_weight 516.30
_chemical_name_systematic
;
?
;
_space_group_IT_number 14
_symmetry_cell_setting monoclinic
_symmetry_space_group_name_Hall '-P 2ybc'
_symmetry_space_group_name_H-M 'P 1 21/c 1'
_atom_sites_solution_hydrogens geom
_atom_sites_solution_primary direct
_atom_sites_solution_secondary difmap
_audit_creation_method SHELXL-97
_cell_angle_alpha 90.00
_cell_angle_beta 105.1167(13)
_cell_angle_gamma 90.00
_cell_formula_units_Z 2
_cell_length_a 10.3381(5)
_cell_length_b 12.6101(5)
_cell_length_c 8.2479(3)
_cell_measurement_reflns_used 7634
_cell_measurement_temperature 293(2)
_cell_measurement_theta_max 27.485
_cell_measurement_theta_min 3.395
_cell_volume 1038.03(8)
_computing_cell_refinement 'HKL Scalepack (Otwinowski & Minor, 1997)'
_computing_data_collection 'KappaCCD (Nonius B. V., 1998)'
_computing_data_reduction 'HKL Denzo (Otwinowski & Minor, 1997) & maXus (Mackay et al., 1998)'
_computing_molecular_graphics 'Bruker SHELXTL V5.1 (Sheldrick, 1998)'
_computing_publication_material 'SHELXL-97 (Sheldrick, 1997)'
_computing_structure_refinement 'SHELXL-97 (Sheldrick, 1997)'
_computing_structure_solution 'SHELXS-97 (Sheldrick, 1997)'
_diffrn_ambient_temperature 293(2)
_diffrn_detector_area_resol_mean 0.76
_diffrn_measured_fraction_theta_full 0.996
_diffrn_measured_fraction_theta_max 0.996
_diffrn_measurement_device_type 'NONIUS KappaCCD'
_diffrn_measurement_method CCD
_diffrn_radiation_monochromator graphite
_diffrn_radiation_source 'fine-focus sealed tube'
_diffrn_radiation_type MoK\a
_diffrn_radiation_wavelength 0.71073
_diffrn_reflns_av_R_equivalents 0.1127
_diffrn_reflns_av_sigmaI/netI 0.1121
_diffrn_reflns_limit_h_max 13
_diffrn_reflns_limit_h_min -13
_diffrn_reflns_limit_k_max 16
_diffrn_reflns_limit_k_min -16
_diffrn_reflns_limit_l_max 10
_diffrn_reflns_limit_l_min -10
_diffrn_reflns_number 17240
_diffrn_reflns_theta_full 27.48
_diffrn_reflns_theta_max 27.48
_diffrn_reflns_theta_min 3.82
_diffrn_standards_decay_% none
_exptl_absorpt_coefficient_mu 1.257
_exptl_absorpt_correction_T_max 0.969
_exptl_absorpt_correction_T_min 0.912
_exptl_absorpt_correction_type empirical
_exptl_absorpt_process_details '(Blessing, 1995, 1997)'
_exptl_crystal_colour yellow
_exptl_crystal_density_diffrn 1.652
_exptl_crystal_density_method 'not measured'
_exptl_crystal_description flake
_exptl_crystal_F_000 520
_exptl_crystal_size_max 0.25
_exptl_crystal_size_mid 0.09
_exptl_crystal_size_min 0.03
_refine_diff_density_max 0.247
_refine_diff_density_min -0.211
_refine_diff_density_rms 0.050
_refine_ls_extinction_coef 0.0045(8)
_refine_ls_extinction_expression Fc^*^=kFc[1+0.001xFc^2^\l^3^/sin(2\q)]^-1/4^
_refine_ls_extinction_method SHELXL
_refine_ls_goodness_of_fit_ref 0.856
_refine_ls_hydrogen_treatment constr
_refine_ls_matrix_type full
_refine_ls_number_parameters 146
_refine_ls_number_reflns 2372
_refine_ls_number_restraints 0
_refine_ls_restrained_S_all 0.856
_refine_ls_R_factor_all 0.1160
_refine_ls_R_factor_gt 0.0344
_refine_ls_shift/su_max 0.001
_refine_ls_shift/su_mean 0.000
_refine_ls_structure_factor_coef Fsqd
_refine_ls_weighting_details 'calc w=1/[\s^2^(Fo^2^)+(0.0210P)^2^+0.0000P] where P=(Fo^2^+2Fc^2^)/3'
_refine_ls_weighting_scheme calc
_refine_ls_wR_factor_gt 0.0517
_refine_ls_wR_factor_ref 0.0613
_reflns_number_gt 1203
_reflns_number_total 2372
_reflns_threshold_expression >2sigma(I)
_cod_data_source_file c2dt31186k.txt
_cod_data_source_block 1
_cod_original_sg_symbol_H-M P2(1)/c
_cod_database_code 7020291

loop_
_symmetry_equiv_pos_as_xyz
'x, y, z'
'-x, y+1/2, -z+1/2'
'-x, -y, -z'
'x, -y-1/2, z-1/2'

loop_
_atom_site_label
_atom_site_type_symbol
_atom_site_fract_x
_atom_site_fract_y
_atom_site_fract_z
_atom_site_U_iso_or_equiv
_atom_site_adp_type
_atom_site_occupancy
_atom_site_symmetry_multiplicity
_atom_site_calc_flag
_atom_site_refinement_flags
Mn1 Mn 0.12901(4) 0.56364(3) 0.14439(4) 0.04041(15) Uani 1 1 d .
N1 N 0.3339(2) 0.48944(15) 0.2505(2) 0.0440(5) Uani 1 1 d .
N2 N 0.1155(2) 0.46192(15) 0.3702(2) 0.0447(5) Uani 1 1 d .
N3 N -0.0848(2) 0.57860(16) 0.0325(2) 0.0485(5) Uani 1 1 d .
N4 N -0.1677(2) 0.61425(18) 0.0936(2) 0.0516(6) Uani 1 1 d .
N5 N -0.2492(3) 0.6476(2) 0.1527(3) 0.0888(9) Uani 1 1 d .
N6 N 0.2080(2) 0.64633(18) -0.0431(3) 0.0634(7) Uani 1 1 d .
N7 N 0.1727(2) 0.72048(18) -0.1271(2) 0.0460(5) Uani 1 1 d .
N8 N 0.1401(3) 0.79258(19) -0.2116(3) 0.0902(9) Uani 1 1 d .
C1 C 0.4423(3) 0.5029(2) 0.1948(3) 0.0566(7) Uani 1 1 d .
H1 H 0.4419 0.5567 0.1175 0.068 Uiso 1 1 calc R
C2 C 0.5559(3) 0.4405(3) 0.2464(3) 0.0686(8) Uani 1 1 d .
H2 H 0.6299 0.4521 0.2044 0.082 Uiso 1 1 calc R
C3 C 0.5571(3) 0.3615(3) 0.3604(3) 0.0723(9) Uani 1 1 d .
H3 H 0.6315 0.3177 0.3959 0.087 Uiso 1 1 calc R
C4 C 0.4470(3) 0.3479(2) 0.4216(3) 0.0627(8) Uani 1 1 d .
H4 H 0.4464 0.2953 0.5006 0.075 Uiso 1 1 calc R
C5 C 0.3374(3) 0.41260(19) 0.3650(3) 0.0479(7) Uani 1 1 d .
C6 C 0.2168(3) 0.4032(2) 0.4269(3) 0.0536(8) Uani 1 1 d .
H6 H 0.2148 0.3533 0.5092 0.064 Uiso 1 1 calc R
C7 C 0.0023(2) 0.45189(19) 0.4450(3) 0.0502(7) Uani 1 1 d .
H7A H 0.0119 0.3878 0.5121 0.060 Uiso 1 1 calc R
H7B H -0.0807 0.4470 0.3570 0.060 Uiso 1 1 calc R

loop_
_atom_site_aniso_label
_atom_site_aniso_U_11
_atom_site_aniso_U_22
_atom_site_aniso_U_33
_atom_site_aniso_U_23
_atom_site_aniso_U_13
_atom_site_aniso_U_12
Mn1 0.0428(3) 0.0396(2) 0.0390(2) -0.00069(19) 0.01081(16) 0.0001(2)
N1 0.0405(15) 0.0544(14) 0.0375(11) 0.0013(10) 0.0107(10) 0.0027(11)
N2 0.0475(15) 0.0491(14) 0.0399(10) -0.0040(9) 0.0158(10) 0.0004(11)
N3 0.0414(14) 0.0497(14) 0.0543(12) -0.0107(11) 0.0120(11) 0.0070(11)
N4 0.0513(17) 0.0494(15) 0.0521(13) -0.0008(11) 0.0097(12) 0.0039(12)
N5 0.080(2) 0.104(2) 0.0920(19) -0.0057(17) 0.0396(17) 0.0293(17)
N6 0.0641(18) 0.0585(16) 0.0706(15) 0.0269(13) 0.0230(13) 0.0105(13)
N7 0.0494(15) 0.0467(15) 0.0430(12) -0.0020(11) 0.0142(11) -0.0040(12)
N8 0.121(3) 0.0587(17) 0.0874(18) 0.0358(15) 0.0202(17) 0.0123(17)
C1 0.050(2) 0.074(2) 0.0461(14) 0.0035(14) 0.0125(14) 0.0060(17)
C2 0.047(2) 0.100(2) 0.0587(17) -0.0068(18) 0.0131(15) 0.007(2)
C3 0.048(2) 0.088(3) 0.073(2) -0.0054(18) 0.0014(17) 0.0230(18)
C4 0.062(2) 0.062(2) 0.0600(17) 0.0067(14) 0.0079(16) 0.0128(17)
C5 0.050(2) 0.0497(18) 0.0431(13) 0.0008(12) 0.0112(13) 0.0071(14)
C6 0.067(2) 0.0542(19) 0.0417(14) 0.0038(12) 0.0189(14) 0.0012(16)
C7 0.0541(18) 0.0571(18) 0.0453(13) -0.0031(11) 0.0234(13) -0.0048(14)

loop_
_atom_type_symbol
_atom_type_description
_atom_type_scat_dispersion_real
_atom_type_scat_dispersion_imag
_atom_type_scat_source
C C 0.0033 0.0016 'International Tables Vol C Tables 4.2.6.8 and 6.1.1.4'
H H 0.0000 0.0000 'International Tables Vol C Tables 4.2.6.8 and 6.1.1.4'
N N 0.0061 0.0033 'International Tables Vol C Tables 4.2.6.8 and 6.1.1.4'
Mn Mn 0.3368 0.7283 'International Tables Vol C Tables 4.2.6.8 and 6.1.1.4'

loop_
_geom_angle_atom_site_label_1
_geom_angle_atom_site_label_2
_geom_angle_atom_site_label_3
_geom_angle
_geom_angle_site_symmetry_1
_geom_angle_site_symmetry_3
N8 Mn1 N3 93.63(9) 4_576 .
N8 Mn1 N6 90.71(9) 4_576 .
N3 Mn1 N6 100.62(8) . .
N8 Mn1 N1 102.94(9) 4_576 .
N3 Mn1 N1 160.67(7) . .
N6 Mn1 N1 89.20(8) . .
N8 Mn1 N3 170.81(9) 4_576 3_565
N3 Mn1 N3 77.55(8) . 3_565
N6 Mn1 N3 88.41(8) . 3_565
N1 Mn1 N3 86.20(7) . 3_565
N8 Mn1 N2 91.65(8) 4_576 .
N3 Mn1 N2 97.06(8) . .
N6 Mn1 N2 161.97(8) . .
N1 Mn1 N2 72.85(7) . .
N3 Mn1 N2 92.02(7) 3_565 .
C1 N1 C5 117.6(2) . .
C1 N1 Mn1 126.88(17) . .
C5 N1 Mn1 114.70(17) . .
C6 N2 C7 117.9(2) . .
C6 N2 Mn1 113.97(17) . .
C7 N2 Mn1 127.91(16) . .
N4 N3 Mn1 128.26(16) . .
N4 N3 Mn1 121.42(18) . 3_565
Mn1 N3 Mn1 102.45(8) . 3_565
N5 N4 N3 179.1(3) . .
N7 N6 Mn1 133.23(19) . .
N8 N7 N6 178.4(3) . .
N7 N8 Mn1 166.3(2) . 4_575
N1 C1 C2 123.0(3) . .
C3 C2 C1 118.7(3) . .
C2 C3 C4 119.0(3) . .
C3 C4 C5 119.4(3) . .
N1 C5 C4 122.2(2) . .
N1 C5 C6 115.6(2) . .
C4 C5 C6 122.2(2) . .
N2 C6 C5 121.2(2) . .
N2 C7 C7 109.5(2) . 3_566

loop_
_geom_bond_atom_site_label_1
_geom_bond_atom_site_label_2
_geom_bond_distance
_geom_bond_site_symmetry_2
Mn1 N8 2.154(2) 4_576
Mn1 N3 2.170(2) .
Mn1 N6 2.192(2) .
Mn1 N1 2.2721(19) .
Mn1 N3 2.2818(19) 3_565
Mn1 N2 2.2955(18) .
N1 C1 1.329(3) .
N1 C5 1.347(3) .
N2 C6 1.268(3) .
N2 C7 1.464(3) .
N3 N4 1.190(3) .
N3 Mn1 2.2818(19) 3_565
N4 N5 1.157(3) .
N6 N7 1.164(3) .
N7 N8 1.142(3) .
N8 Mn1 2.154(2) 4_575
C1 C2 1.385(3) .
C2 C3 1.368(4) .
C3 C4 1.371(4) .
C4 C5 1.376(3) .
C5 C6 1.470(3) .
C7 C7 1.523(4) 3_566
